data_7200322
loop_
_publ_author_name
'Portell, Anna'
'Barbas, Rafael'
'Braga, Dario'
'Polito, Marco'
'Puigjaner, Cristina'
'Prohens, Rafel'

_publ_section_title
;
 New polymorphic hydrogen bonding donor--acceptor system with two
 temperature coincident solid--solid transitions
;
_journal_issue 1
_journal_name_full CrystEngComm
_journal_page_first 52
_journal_paper_doi 10.1039/b813086h
_journal_volume 11
_journal_year 2009
_chemical_formula_sum 'C18 H16 N2 O2'
_chemical_formula_weight 292.33
_chemical_name_systematic
;
?
;
_space_group_IT_number 15
_symmetry_cell_setting monoclinic
_symmetry_space_group_name_Hall '-C 2yc'
_symmetry_space_group_name_H-M 'C 1 2/c 1'
_atom_sites_solution_hydrogens geom
_atom_sites_solution_primary direct
_atom_sites_solution_secondary difmap
_audit_creation_method SHELXL-97
_cell_angle_alpha 90.00
_cell_angle_beta 96.760(6)
_cell_angle_gamma 90.00
_cell_formula_units_Z 4
_cell_length_a 30.4956(18)
_cell_length_b 6.0254(3)
_cell_length_c 8.1984(5)
_cell_measurement_temperature 293(2)
_cell_volume 1495.97(15)
_computing_structure_refinement 'SHELXL-97 (Sheldrick, 1997)'
_diffrn_ambient_temperature 293(2)
_diffrn_measured_fraction_theta_full 0.998
_diffrn_measured_fraction_theta_max 0.880
_diffrn_radiation_monochromator graphite
_diffrn_radiation_source 'fine-focus sealed tube'
_diffrn_radiation_type MoK\a
_diffrn_radiation_wavelength 0.71073
_diffrn_reflns_av_R_equivalents 0.0536
_diffrn_reflns_av_sigmaI/netI 0.0435
_diffrn_reflns_limit_h_max 41
_diffrn_reflns_limit_h_min -40
_diffrn_reflns_limit_k_max 7
_diffrn_reflns_limit_k_min -8
_diffrn_reflns_limit_l_max 10
_diffrn_reflns_limit_l_min -10
_diffrn_reflns_number 10891
_diffrn_reflns_theta_full 25.00
_diffrn_reflns_theta_max 29.14
_diffrn_reflns_theta_min 2.69
_exptl_absorpt_coefficient_mu 0.086
_exptl_absorpt_correction_type none
_exptl_crystal_colour colorless
_exptl_crystal_density_diffrn 1.298
_exptl_crystal_density_method 'not measured'
_exptl_crystal_description prism
_exptl_crystal_F_000 616
_exptl_crystal_size_max 0.20
_exptl_crystal_size_mid 0.18
_exptl_crystal_size_min 0.12
_refine_diff_density_max 0.277
_refine_diff_density_min -0.195
_refine_diff_density_rms 0.047
_refine_ls_extinction_method none
_refine_ls_goodness_of_fit_ref 1.122
_refine_ls_hydrogen_treatment mixed
_refine_ls_matrix_type full
_refine_ls_number_parameters 104
_refine_ls_number_reflns 1775
_refine_ls_number_restraints 0
_refine_ls_restrained_S_all 1.122
_refine_ls_R_factor_all 0.1277
_refine_ls_R_factor_gt 0.0760
_refine_ls_shift/su_max 0.000
_refine_ls_shift/su_mean 0.000
_refine_ls_structure_factor_coef Fsqd
_refine_ls_weighting_details 'calc w=1/[\s^2^(Fo^2^)+(0.0900P)^2^+0.6010P] where P=(Fo^2^+2Fc^2^)/3'
_refine_ls_weighting_scheme calc
_refine_ls_wR_factor_gt 0.1771
_refine_ls_wR_factor_ref 0.1971
_reflns_number_gt 1155
_reflns_number_total 1775
_reflns_threshold_expression >2sigma(I)
_cod_data_source_file b813086h.txt
_cod_data_source_block new
_cod_depositor_comments
;
The following automatic conversions were performed:
'_symmetry_cell_setting' value 'Monoclinic' changed to 'monoclinic'
according to '/home/saulius/struct/CIF-dictionaries/cif_core.dic'
dictionary named 'cif_core.dic' version 2.4.1 from 2010-06-29.

Automatic conversion script
Id: cif_fix_enum 1527 2010-12-29 10:47:43Z saulius 
;
_cod_original_sg_symbol_H-M C2/c
_cod_database_code 7200322

loop_
_symmetry_equiv_pos_as_xyz
'x, y, z'
'-x, y, -z+1/2'
'x+1/2, y+1/2, z'
'-x+1/2, y+1/2, -z+1/2'
'-x, -y, -z'
'x, -y, z-1/2'
'-x+1/2, -y+1/2, -z'
'x+1/2, -y+1/2, z-1/2'

loop_
_atom_site_label
_atom_site_type_symbol
_atom_site_fract_x
_atom_site_fract_y
_atom_site_fract_z
_atom_site_U_iso_or_equiv
_atom_site_adp_type
_atom_site_occupancy
_atom_site_symmetry_multiplicity
_atom_site_calc_flag
_atom_site_refinement_flags
_atom_site_disorder_assembly
_atom_site_disorder_group
C1 C 0.37528(8) 0.2731(4) 0.0596(3) 0.0446(6) Uani 1 1 d . . .
C2 C 0.36165(10) 0.0927(5) 0.1456(4) 0.0603(8) Uani 1 1 d . . .
H2 H 0.3801 -0.0298 0.1643 0.072 Uiso 1 1 calc R . .
C3 C 0.32140(11) 0.0930(6) 0.2032(4) 0.0730(9) Uani 1 1 d . . .
H3 H 0.3128 -0.0282 0.2621 0.088 Uiso 1 1 calc R . .
C4 C 0.29384(11) 0.2698(7) 0.1749(4) 0.0809(11) Uani 1 1 d . . .
H4 H 0.2662 0.2684 0.2124 0.097 Uiso 1 1 calc R . .
C5 C 0.30681(11) 0.4483(6) 0.0915(5) 0.0856(11) Uani 1 1 d . . .
H5 H 0.2880 0.5694 0.0725 0.103 Uiso 1 1 calc R . .
C6 C 0.34743(10) 0.4517(5) 0.0349(4) 0.0643(8) Uani 1 1 d . . .
H6 H 0.3561 0.5759 -0.0205 0.077 Uiso 1 1 calc R . .
C7 C 0.41913(9) 0.2695(4) -0.0072(3) 0.0527(7) Uani 1 1 d . . .
H7A H 0.4235 0.1238 -0.0530 0.063 Uiso 1 1 calc R . .
H7B H 0.4184 0.3764 -0.0960 0.063 Uiso 1 1 calc R . .
C8 C 0.48131(8) 0.1649(3) 0.1915(3) 0.0408(6) Uani 1 1 d . . .
C9 C 0.48074(8) -0.0777(4) 0.1869(3) 0.0443(6) Uani 1 1 d . . .
N1 N 0.45642(7) 0.3196(3) 0.1134(3) 0.0477(6) Uani 1 1 d . . .
O1 O 0.45749(6) -0.2192(3) 0.1111(2) 0.0566(6) Uani 1 1 d . . .
H100 H 0.4653(10) 0.458(5) 0.143(4) 0.068(9) Uiso 1 1 d . . .

loop_
_atom_site_aniso_label
_atom_site_aniso_U_11
_atom_site_aniso_U_22
_atom_site_aniso_U_33
_atom_site_aniso_U_23
_atom_site_aniso_U_13
_atom_site_aniso_U_12
C1 0.0526(14) 0.0400(14) 0.0398(13) -0.0055(10) -0.0006(11) -0.0008(11)
C2 0.0627(18) 0.0487(17) 0.0688(18) 0.0068(13) 0.0052(15) -0.0031(13)
C3 0.0632(19) 0.080(2) 0.075(2) 0.0084(17) 0.0058(16) -0.0159(18)
C4 0.0536(18) 0.109(3) 0.082(2) -0.008(2) 0.0139(17) -0.006(2)
C5 0.068(2) 0.082(2) 0.105(3) -0.005(2) 0.003(2) 0.026(2)
C6 0.0723(19) 0.0472(16) 0.0726(19) 0.0037(14) 0.0050(16) 0.0081(15)
C7 0.0677(17) 0.0414(15) 0.0506(15) -0.0005(11) 0.0134(13) 0.0023(13)
C8 0.0496(13) 0.0239(11) 0.0530(14) -0.0005(10) 0.0233(10) 0.0006(10)
C9 0.0575(15) 0.0243(12) 0.0561(15) -0.0017(10) 0.0267(11) -0.0017(10)
N1 0.0527(13) 0.0263(11) 0.0666(14) -0.0026(10) 0.0172(11) -0.0006(10)
O1 0.0742(13) 0.0262(9) 0.0713(13) -0.0069(8) 0.0168(10) -0.0050(8)

loop_
_atom_type_symbol
_atom_type_description
_atom_type_scat_dispersion_real
_atom_type_scat_dispersion_imag
_atom_type_scat_source
C C 0.0033 0.0016 'International Tables Vol C Tables 4.2.6.8 and 6.1.1.4'
H H 0.0000 0.0000 'International Tables Vol C Tables 4.2.6.8 and 6.1.1.4'
N N 0.0061 0.0033 'International Tables Vol C Tables 4.2.6.8 and 6.1.1.4'
O O 0.0106 0.0060 'International Tables Vol C Tables 4.2.6.8 and 6.1.1.4'

loop_
_geom_angle_atom_site_label_1
_geom_angle_atom_site_label_2
_geom_angle_atom_site_label_3
_geom_angle
_geom_angle_site_symmetry_1
_geom_angle_site_symmetry_3
_geom_angle_publ_flag
C6 C1 C2 118.2(3) . . ?
C6 C1 C7 121.3(2) . . ?
C2 C1 C7 120.4(2) . . ?
C3 C2 C1 120.7(3) . . ?
C3 C2 H2 119.7 . . ?
C1 C2 H2 119.7 . . ?
C4 C3 C2 120.3(3) . . ?
C4 C3 H3 119.9 . . ?
C2 C3 H3 119.9 . . ?
C5 C4 C3 119.7(3) . . ?
C5 C4 H4 120.1 . . ?
C3 C4 H4 120.1 . . ?
C4 C5 C6 120.6(3) . . ?
C4 C5 H5 119.7 . . ?
C6 C5 H5 119.7 . . ?
C1 C6 C5 120.4(3) . . ?
C1 C6 H6 119.8 . . ?
C5 C6 H6 119.8 . . ?
N1 C7 C1 114.1(2) . . ?
N1 C7 H7A 108.7 . . ?
C1 C7 H7A 108.7 . . ?
N1 C7 H7B 108.7 . . ?
C1 C7 H7B 108.7 . . ?
H7A C7 H7B 107.6 . . ?
N1 C8 C8 135.05(14) . 2_655 ?
N1 C8 C9 133.6(2) . . ?
C8 C8 C9 91.36(15) 2_655 . ?
O1 C9 C8 135.3(3) . . ?
O1 C9 C9 136.10(14) . 2_655 ?
C8 C9 C9 88.62(15) . 2_655 ?
C8 N1 C7 123.0(2) . . ?
C8 N1 H100 113(2) . . ?
C7 N1 H100 124(2) . . ?

loop_
_geom_bond_atom_site_label_1
_geom_bond_atom_site_label_2
_geom_bond_distance
_geom_bond_site_symmetry_2
_geom_bond_publ_flag
C1 C6 1.371(4) . ?
C1 C2 1.386(4) . ?
C1 C7 1.504(4) . ?
C2 C3 1.366(4) . ?
C2 H2 0.9300 . ?
C3 C4 1.360(5) . ?
C3 H3 0.9300 . ?
C4 C5 1.358(5) . ?
C4 H4 0.9300 . ?
C5 C6 1.373(5) . ?
C5 H5 0.9300 . ?
C6 H6 0.9300 . ?
C7 N1 1.448(4) . ?
C7 H7A 0.9700 . ?
C7 H7B 0.9700 . ?
C8 N1 1.319(3) . ?
C8 C8 1.401(5) 2_655 ?
C8 C9 1.462(3) . ?
C9 O1 1.230(3) . ?
C9 C9 1.471(6) 2_655 ?
N1 H100 0.90(3) . ?

loop_
_geom_hbond_atom_site_label_D
_geom_hbond_atom_site_label_H
_geom_hbond_atom_site_label_A
_geom_hbond_distance_DH
_geom_hbond_distance_HA
_geom_hbond_distance_DA
_geom_hbond_angle_DHA
_geom_hbond_site_symmetry_A
N1 H100 O1 0.90(3) 1.97(3) 2.779(3) 148(3) 1_565
